data_7249431
loop_
_publ_author_name
'Valdivieso, Jorge P.'
'Erickson, Alexander N.'
'Gardinier, James R.'

_publ_section_title
;
 Group 7 carbonyl complexes of a PNN-heteroscorpionate ligand
;
_journal_issue 43
_journal_name_full 'RSC Advances'
_journal_page_first 31502
_journal_page_last 31516
_journal_paper_doi 10.1039/D4RA05287K
_journal_volume 14
_journal_year 2024
_chemical_formula_moiety 'C30.92 H27.77 Mn N4.92 O2.08 P, C F3 O3 S'
_chemical_formula_sum 'C31.92 H27.77 F3 Mn N4.92 O5.08 P S'
_chemical_formula_weight 736.57
_space_group_crystal_system monoclinic
_space_group_IT_number 14
_space_group_name_Hall '-P 2yn'
_space_group_name_H-M_alt 'P 1 21/n 1'
_atom_sites_solution_hydrogens geom
_atom_sites_solution_primary dual
_atom_sites_solution_secondary difmap
_audit_creation_method SHELXL-2019/3
_audit_update_record
;
2024-09-12 deposited with the CCDC.	2024-09-24 downloaded from the CCDC.
;
_cell_angle_alpha 90
_cell_angle_beta 111.4813(18)
_cell_angle_gamma 90
_cell_formula_units_Z 4
_cell_length_a 16.4795(2)
_cell_length_b 12.8391(2)
_cell_length_c 16.5133(3)
_cell_measurement_reflns_used 9477
_cell_measurement_temperature 100(2)
_cell_measurement_theta_max 79.12
_cell_measurement_theta_min 5.87
_cell_volume 3251.22(10)
_computing_cell_refinement 'SAINT v8.40B (Bruker, 2024)'
_computing_data_collection 'APEX-5 v2023.9-4 (Bruker, 2024)'
_computing_data_reduction 'SAINT v8.40B (Bruker, 2024)'
_computing_molecular_graphics 'ShelXle v6.4.0 Rev1506 (H\"ubschle et al, 2011)'
_computing_publication_material
;
CIFTAB-2014/2 (Sheldrick, 2008) and
FinalCif v136 (Kratzert, Freiburg 2024, https://dkratzert.de/finalcif.html)
;
_computing_structure_refinement 'SHELXL-2019/3 (Sheldrick, 2019)'
_computing_structure_solution 'SHELXT-2018/2 (Sheldrick, 2018)'
_diffrn_ambient_environment N~2~
_diffrn_ambient_temperature 100(2)
_diffrn_detector 'CMOS Area Detector'
_diffrn_detector_area_resol_mean 7.41
_diffrn_detector_details 'charge-integrating and photon counting pixel array'
_diffrn_detector_type 'PhotonIII C14'
_diffrn_measured_fraction_theta_full 0.998
_diffrn_measured_fraction_theta_max 0.992
_diffrn_measurement_device 'four-circle diffractometer'
_diffrn_measurement_device_type 'Bruker D8 Venture, Single Source'
_diffrn_measurement_method 'combination of \w and \f-scans'
_diffrn_measurement_specimen_support 'MiTeGen Dual Thickness MicroMount'
_diffrn_radiation_monochromator 'HELIOS Multi-layer'
_diffrn_radiation_probe x-ray
_diffrn_radiation_type CuK\a
_diffrn_radiation_wavelength 1.54184
_diffrn_reflns_av_R_equivalents 0.0382
_diffrn_reflns_av_unetI/netI 0.0178
_diffrn_reflns_Laue_measured_fraction_full 0.998
_diffrn_reflns_Laue_measured_fraction_max 0.992
_diffrn_reflns_limit_h_max 20
_diffrn_reflns_limit_h_min -20
_diffrn_reflns_limit_k_max 16
_diffrn_reflns_limit_k_min -16
_diffrn_reflns_limit_l_max 21
_diffrn_reflns_limit_l_min -20
_diffrn_reflns_number 151831
_diffrn_reflns_point_group_measured_fraction_full 0.998
_diffrn_reflns_point_group_measured_fraction_max 0.992
_diffrn_reflns_theta_full 67.684
_diffrn_reflns_theta_max 80.833
_diffrn_reflns_theta_min 3.241
_diffrn_source 'Incoatec micro-focus sealed X-ray tube'
_diffrn_source_current 1.1
_diffrn_source_type 'I\mS 3.0'
_diffrn_source_voltage 50.0
_exptl_absorpt_coefficient_mu 4.949
_exptl_absorpt_correction_T_max 0.5553
_exptl_absorpt_correction_T_min 0.3676
_exptl_absorpt_correction_type numerical
_exptl_absorpt_process_details
;
SADABS-2016/2: Krause, L., Herbst-Irmer, R., Sheldrick G.M. & 
Stalke D. (2015). <i>J. Appl. Cryst.</i> <b>48</b>, 3-10.
;
_exptl_crystal_colour 'Translucent Yellow'
_exptl_crystal_density_diffrn 1.505
_exptl_crystal_density_method 'Not Measured'
_exptl_crystal_description Plate
_exptl_crystal_F_000 1510
_exptl_crystal_recrystallization_method
'Crystals were grown by vapor diffusion of diethyl ether into acetonitrile at ambient temperature in a closed vial.'
_exptl_crystal_size_max 0.289
_exptl_crystal_size_mid 0.145
_exptl_crystal_size_min 0.106
_refine_diff_density_max 0.317
_refine_diff_density_min -0.382
_refine_diff_density_rms 0.049
_refine_ls_extinction_method none
_refine_ls_goodness_of_fit_ref 1.052
_refine_ls_hydrogen_treatment constr
_refine_ls_matrix_type full
_refine_ls_number_parameters 516
_refine_ls_number_reflns 7086
_refine_ls_number_restraints 103
_refine_ls_restrained_S_all 1.044
_refine_ls_R_factor_all 0.0262
_refine_ls_R_factor_gt 0.0261
_refine_ls_shift/su_max 0.002
_refine_ls_shift/su_mean 0.000
_refine_ls_structure_factor_coef Fsqd
_refine_ls_weighting_details 'w=1/[\s^2^(Fo^2^)+(0.0332P)^2^+2.0633P] where P=(Fo^2^+2Fc^2^)/3'
_refine_ls_weighting_scheme calc
_refine_ls_wR_factor_gt 0.0693
_refine_ls_wR_factor_ref 0.0694
_reflns_Friedel_coverage 0.000
_reflns_number_gt 7045
_reflns_number_total 7086
_reflns_threshold_expression 'I > 2\s(I)'
_cod_data_source_file d4ra05287k3.cif
_cod_data_source_block 3-Mn0p92_2-Mn0p08_GARD27D
_cod_depositor_comments
;
The following automatic conversions were performed:

data item '_diffrn_radiation_probe' value 'X-ray' was changed to
'x-ray' in accordance with the
/home/data/users/saulius/crontab/automatic-downloads/current/RSC/lib/dictionaries/cif_core.dic
dictionary named 'cif_core.dic' version 2.4.2 last updated on
2011-04-26.

data item '_exptl_absorpt_correction_type' value 'Numerical' was
changed to 'numerical' in accordance with the
/home/data/users/saulius/crontab/automatic-downloads/current/RSC/lib/dictionaries/cif_core.dic
dictionary named 'cif_core.dic' version 2.4.2 last updated on
2011-04-26.

Automatic conversion script
Id: cif_fix_values 8170 2020-07-09 18:12:32Z antanas 
;
_cod_original_cell_volume 3251.19(10)
_cod_original_sg_symbol_H-M 'P 21/n'
_cod_database_code 7249431
_shelx_shelxl_version_number 2019/3
_shelx_space_group_comment
;
The symmetry employed for this shelxl refinement is uniquely defined
by the following loop, which should always be used as a source of
symmetry information in preference to the above space-group names.
They are only intended as comments.
;
_shelx_estimated_absorpt_t_min 0.329
_shelx_estimated_absorpt_t_max 0.622
_diffrn_measurement_ambient_temperature_device_make 'Oxford CryoStream 1000'

loop_
_space_group_symop_operation_xyz
'x, y, z'
'-x+1/2, y+1/2, -z+1/2'
'-x, -y, -z'
'x-1/2, -y-1/2, z-1/2'

loop_
_atom_site_label
_atom_site_type_symbol
_atom_site_fract_x
_atom_site_fract_y
_atom_site_fract_z
_atom_site_U_iso_or_equiv
_atom_site_adp_type
_atom_site_occupancy
_atom_site_site_symmetry_order
_atom_site_calc_flag
_atom_site_refinement_flags_posn
_atom_site_refinement_flags_adp
_atom_site_refinement_flags_occupancy
_atom_site_disorder_assembly
_atom_site_disorder_group
Mn1 Mn 0.51384(2) 0.27428(2) 0.29792(2) 0.01159(6) Uani 1 1 d D . . . .
P1 P 0.40285(2) 0.38828(2) 0.28099(2) 0.01118(7) Uani 1 1 d . . . . .
O1 O 0.49047(7) 0.16441(8) 0.44363(6) 0.0231(2) Uani 1 1 d D . . . .
O2 O 0.63536(6) 0.40820(8) 0.43343(6) 0.0240(2) Uani 1 1 d . . . . .
N11 N 0.39146(7) 0.18932(8) 0.12422(7) 0.0134(2) Uani 1 1 d . . . . .
N12 N 0.42564(7) 0.17579(8) 0.21171(7) 0.0136(2) Uani 1 1 d . . . . .
N21 N 0.47902(7) 0.33284(8) 0.11058(7) 0.0133(2) Uani 1 1 d . . . . .
N22 N 0.53396(7) 0.34019(8) 0.19471(7) 0.0136(2) Uani 1 1 d . . . . .
C10 C 0.5961(16) 0.183(2) 0.300(3) 0.0169(3) Uani 0.076(5) 1 d D . P A 1
O10 O 0.6489(7) 0.1219(10) 0.3050(12) 0.0169(3) Uani 0.076(5) 1 d D . P A 1
N1 N 0.60623(13) 0.17502(16) 0.29282(19) 0.0169(3) Uani 0.924(5) 1 d . . P A 2
C15 C 0.65631(11) 0.12666(12) 0.27701(16) 0.0212(4) Uani 0.924(5) 1 d . . P A 2
C16 C 0.72049(11) 0.06490(14) 0.25747(14) 0.0359(5) Uani 0.924(5) 1 d . . P A 2
H16A H 0.779080 0.090748 0.291451 0.054 Uiso 0.924(5) 1 calc R U P A 2
H16B H 0.710129 0.070282 0.195267 0.054 Uiso 0.924(5) 1 calc R U P A 2
H16C H 0.715660 -0.008094 0.272470 0.054 Uiso 0.924(5) 1 calc R U P A 2
C9 C 0.49858(8) 0.20879(10) 0.38633(8) 0.0164(2) Uani 1 1 d D . . . .
C8 C 0.58960(8) 0.35738(10) 0.37819(8) 0.0165(2) Uani 1 1 d . . . . .
C11 C 0.34226(8) 0.10671(10) 0.08355(9) 0.0165(2) Uani 1 1 d . . . . .
H11 H 0.310953 0.099523 0.022780 0.020 Uiso 1 1 calc R U . . .
C12 C 0.34619(9) 0.03553(10) 0.14659(9) 0.0185(3) Uani 1 1 d . . . . .
H12 H 0.318978 -0.030882 0.138840 0.022 Uiso 1 1 calc R U . . .
C13 C 0.39891(8) 0.08171(10) 0.22485(9) 0.0169(2) Uani 1 1 d . . . . .
H13 H 0.413770 0.049946 0.280369 0.020 Uiso 1 1 calc R U . . .
C21 C 0.51403(9) 0.37721(10) 0.05656(9) 0.0178(3) Uani 1 1 d . . . . .
H21 H 0.487642 0.382030 -0.004998 0.021 Uiso 1 1 calc R U . . .
C22 C 0.59489(9) 0.41394(11) 0.10750(9) 0.0194(3) Uani 1 1 d . . . . .
H22 H 0.635386 0.449495 0.088668 0.023 Uiso 1 1 calc R U . . .
C23 C 0.60506(8) 0.38811(10) 0.19257(9) 0.0168(2) Uani 1 1 d . . . . .
H23 H 0.655657 0.402606 0.242282 0.020 Uiso 1 1 calc R U . . .
C1 C 0.32112(8) 0.40821(9) 0.17003(8) 0.0133(2) Uani 1 1 d . . . . .
C2 C 0.32322(8) 0.36428(10) 0.09292(8) 0.0138(2) Uani 1 1 d . . . . .
C3 C 0.25629(9) 0.38752(11) 0.01362(9) 0.0195(3) Uani 1 1 d . . . . .
H3 H 0.257247 0.356730 -0.038339 0.023 Uiso 1 1 calc R U . . .
C4 C 0.18881(9) 0.45425(11) 0.00912(9) 0.0220(3) Uani 1 1 d . . . . .
H4 H 0.144050 0.468989 -0.045322 0.026 Uiso 1 1 calc R U . . .
C5 C 0.18708(9) 0.49937(11) 0.08467(9) 0.0202(3) Uani 1 1 d . . . . .
H5 H 0.141462 0.545898 0.082378 0.024 Uiso 1 1 calc R U . . .
C6 C 0.25254(8) 0.47605(10) 0.16374(8) 0.0167(2) Uani 1 1 d . . . . .
H6 H 0.250758 0.507135 0.215270 0.020 Uiso 1 1 calc R U . . .
C7 C 0.39131(8) 0.28991(10) 0.08430(8) 0.0135(2) Uani 1 1 d . . . . .
H7 H 0.373072 0.275684 0.020554 0.016 Uiso 1 1 calc R U . . .
C41 C 0.33566(8) 0.34818(9) 0.34146(8) 0.0136(2) Uani 1 1 d . . . . .
C42 C 0.36560(8) 0.36379(11) 0.43140(8) 0.0174(2) Uani 1 1 d . . . . .
H42 H 0.417419 0.402618 0.459432 0.021 Uiso 1 1 calc R U . . .
C43 C 0.32003(9) 0.32289(11) 0.47993(9) 0.0202(3) Uani 1 1 d . . . . .
H43 H 0.340031 0.336110 0.540704 0.024 Uiso 1 1 calc R U . . .
C44 C 0.24553(9) 0.26282(11) 0.44120(9) 0.0204(3) Uani 1 1 d . . . . .
C45 C 0.21641(9) 0.24637(11) 0.35187(9) 0.0195(3) Uani 1 1 d . . . . .
H45 H 0.165553 0.205727 0.324298 0.023 Uiso 1 1 calc R U . . .
C46 C 0.26069(8) 0.28858(10) 0.30235(9) 0.0159(2) Uani 1 1 d . . . . .
H46 H 0.239698 0.276729 0.241348 0.019 Uiso 1 1 calc R U . . .
C47 C 0.19864(11) 0.21554(14) 0.49524(11) 0.0318(4) Uani 1 1 d . . . . .
H47A H 0.241403 0.188504 0.549641 0.048 Uiso 1 1 calc R U . . .
H47B H 0.161281 0.158523 0.462805 0.048 Uiso 1 1 calc R U . . .
H47C H 0.162730 0.268823 0.508453 0.048 Uiso 1 1 calc R U . . .
C31 C 0.43221(8) 0.52380(10) 0.31153(8) 0.0136(2) Uani 1 1 d . . . . .
C36 C 0.49348(8) 0.56899(10) 0.28215(8) 0.0163(2) Uani 1 1 d . . . . .
H36 H 0.519578 0.527928 0.250421 0.020 Uiso 1 1 calc R U . . .
C35 C 0.51681(8) 0.67259(11) 0.29852(8) 0.0175(3) Uani 1 1 d . . . . .
H35 H 0.558328 0.701832 0.277556 0.021 Uiso 1 1 calc R U . . .
C34 C 0.48009(9) 0.73452(10) 0.34540(8) 0.0170(3) Uani 1 1 d . . . . .
C33 C 0.41948(9) 0.68956(10) 0.37523(8) 0.0171(2) Uani 1 1 d . . . . .
H33 H 0.394269 0.730526 0.407810 0.020 Uiso 1 1 calc R U . . .
C32 C 0.39508(8) 0.58571(10) 0.35825(8) 0.0160(2) Uani 1 1 d . . . . .
H32 H 0.352947 0.556823 0.378551 0.019 Uiso 1 1 calc R U . . .
C37 C 0.50688(11) 0.84691(11) 0.36306(10) 0.0250(3) Uani 1 1 d . . . . .
H37A H 0.461367 0.885594 0.375250 0.037 Uiso 1 1 calc R U . . .
H37B H 0.515013 0.876953 0.312000 0.037 Uiso 1 1 calc R U . . .
H37C H 0.561688 0.851310 0.413412 0.037 Uiso 1 1 calc R U . . .
S3 S 0.8559(2) 0.3111(2) 0.3433(2) 0.0163(3) Uani 0.724(16) 1 d . . P B 1
F1 F 0.9890(4) 0.3725(6) 0.4775(4) 0.0413(7) Uani 0.724(16) 1 d . . P B 1
F2 F 1.0219(2) 0.3311(4) 0.3683(3) 0.0340(6) Uani 0.724(16) 1 d . . P B 1
F3 F 0.9493(4) 0.4754(5) 0.3689(4) 0.0471(11) Uani 0.724(16) 1 d . . P B 1
O3 O 0.8832(4) 0.2018(6) 0.3750(5) 0.0368(12) Uani 0.724(16) 1 d . . P B 1
O4 O 0.8323(4) 0.3186(6) 0.2492(3) 0.0239(7) Uani 0.724(16) 1 d . . P B 1
O5 O 0.7991(6) 0.3569(6) 0.3788(6) 0.0415(14) Uani 0.724(16) 1 d . . P B 1
C14 C 0.9634(2) 0.3790(3) 0.3929(2) 0.0167(6) Uani 0.724(16) 1 d . . P B 1
S3A S 0.8563(6) 0.2956(7) 0.3460(6) 0.0196(6) Uani 0.276(16) 1 d . U P B 2
F1A F 0.9903(9) 0.3689(11) 0.4798(10) 0.0247(7) Uani 0.276(16) 1 d . U P B 2
F2A F 1.0151(7) 0.3503(8) 0.3585(7) 0.0247(7) Uani 0.276(16) 1 d . U P B 2
F3A F 0.9570(10) 0.4792(11) 0.3716(7) 0.0247(7) Uani 0.276(16) 1 d . U P B 2
O3A O 0.8711(10) 0.2080(15) 0.3829(11) 0.0196(6) Uani 0.276(16) 1 d . U P B 2
O4A O 0.8368(12) 0.3167(14) 0.2596(10) 0.0196(6) Uani 0.276(16) 1 d . U P B 2
O5A O 0.7997(14) 0.3699(13) 0.3776(13) 0.0196(6) Uani 0.276(16) 1 d . U P B 2
C14A C 0.9452(9) 0.3677(10) 0.3862(8) 0.0247(7) Uani 0.276(16) 1 d . U P B 2

loop_
_atom_site_aniso_label
_atom_site_aniso_U_11
_atom_site_aniso_U_22
_atom_site_aniso_U_33
_atom_site_aniso_U_23
_atom_site_aniso_U_13
_atom_site_aniso_U_12
Mn1 0.01021(10) 0.01287(10) 0.01033(10) 0.00005(7) 0.00216(7) 0.00017(7)
P1 0.00959(14) 0.01199(14) 0.01137(14) -0.00048(10) 0.00315(11) -0.00055(10)
O1 0.0264(5) 0.0254(5) 0.0164(5) 0.0052(4) 0.0067(4) -0.0013(4)
O2 0.0179(5) 0.0287(5) 0.0206(5) -0.0084(4) 0.0013(4) -0.0038(4)
N11 0.0140(5) 0.0129(5) 0.0117(5) -0.0005(4) 0.0030(4) -0.0007(4)
N12 0.0135(5) 0.0140(5) 0.0121(5) 0.0004(4) 0.0032(4) 0.0006(4)
N21 0.0128(5) 0.0148(5) 0.0116(5) -0.0003(4) 0.0036(4) -0.0009(4)
N22 0.0116(5) 0.0154(5) 0.0127(5) -0.0011(4) 0.0031(4) 0.0002(4)
C10 0.0141(7) 0.0162(6) 0.0166(8) -0.0006(5) 0.0012(6) 0.0028(5)
O10 0.0141(7) 0.0162(6) 0.0166(8) -0.0006(5) 0.0012(6) 0.0028(5)
N1 0.0141(7) 0.0162(6) 0.0166(8) -0.0006(5) 0.0012(6) 0.0028(5)
C15 0.0168(7) 0.0195(7) 0.0233(9) -0.0053(6) 0.0026(7) -0.0001(6)
C16 0.0181(8) 0.0285(9) 0.0559(12) -0.0187(8) 0.0074(8) 0.0031(6)
C9 0.0133(6) 0.0170(6) 0.0160(6) -0.0018(5) 0.0017(5) 0.0009(5)
C8 0.0140(6) 0.0194(6) 0.0168(6) 0.0024(5) 0.0062(5) 0.0035(5)
C11 0.0149(6) 0.0158(6) 0.0178(6) -0.0046(5) 0.0047(5) -0.0026(5)
C12 0.0180(6) 0.0151(6) 0.0228(6) -0.0020(5) 0.0079(5) -0.0035(5)
C13 0.0179(6) 0.0145(6) 0.0186(6) 0.0019(5) 0.0069(5) -0.0005(5)
C21 0.0216(6) 0.0179(6) 0.0164(6) -0.0003(5) 0.0099(5) -0.0020(5)
C22 0.0198(6) 0.0200(6) 0.0219(6) -0.0029(5) 0.0118(5) -0.0042(5)
C23 0.0137(6) 0.0180(6) 0.0196(6) -0.0032(5) 0.0070(5) -0.0015(5)
C1 0.0120(5) 0.0132(5) 0.0134(5) 0.0011(4) 0.0032(4) -0.0011(4)
C2 0.0125(5) 0.0137(5) 0.0138(6) 0.0007(4) 0.0030(5) -0.0006(4)
C3 0.0184(6) 0.0226(6) 0.0142(6) 0.0006(5) 0.0022(5) 0.0026(5)
C4 0.0177(6) 0.0247(7) 0.0180(6) 0.0027(5) 0.0000(5) 0.0043(5)
C5 0.0150(6) 0.0197(6) 0.0231(7) 0.0029(5) 0.0039(5) 0.0045(5)
C6 0.0151(6) 0.0166(6) 0.0179(6) -0.0008(5) 0.0054(5) 0.0009(5)
C7 0.0133(6) 0.0137(5) 0.0124(5) -0.0004(4) 0.0034(4) -0.0013(4)
C41 0.0117(5) 0.0135(5) 0.0155(6) 0.0017(4) 0.0050(4) 0.0013(4)
C42 0.0136(6) 0.0213(6) 0.0156(6) 0.0004(5) 0.0035(5) -0.0003(5)
C43 0.0191(6) 0.0264(7) 0.0150(6) 0.0041(5) 0.0060(5) 0.0043(5)
C44 0.0174(6) 0.0218(6) 0.0246(7) 0.0088(5) 0.0108(5) 0.0043(5)
C45 0.0143(6) 0.0181(6) 0.0254(7) 0.0030(5) 0.0065(5) -0.0023(5)
C46 0.0145(6) 0.0152(6) 0.0171(6) -0.0001(5) 0.0049(5) -0.0005(5)
C47 0.0257(8) 0.0419(9) 0.0320(8) 0.0148(7) 0.0157(7) 0.0006(7)
C31 0.0120(5) 0.0137(6) 0.0129(5) -0.0001(4) 0.0018(4) 0.0001(4)
C36 0.0156(6) 0.0157(6) 0.0178(6) -0.0001(5) 0.0065(5) 0.0008(5)
C35 0.0166(6) 0.0165(6) 0.0188(6) 0.0029(5) 0.0056(5) -0.0011(5)
C34 0.0190(6) 0.0131(6) 0.0143(6) 0.0012(4) 0.0007(5) 0.0002(5)
C33 0.0184(6) 0.0160(6) 0.0147(6) -0.0016(5) 0.0035(5) 0.0024(5)
C32 0.0139(6) 0.0181(6) 0.0155(6) -0.0012(5) 0.0049(5) -0.0008(5)
C37 0.0362(8) 0.0137(6) 0.0253(7) 0.0003(5) 0.0115(6) -0.0028(6)
S3 0.0187(4) 0.0153(6) 0.0126(4) 0.0028(4) 0.0031(3) -0.0011(5)
F1 0.0400(11) 0.0551(15) 0.0175(8) -0.0099(9) -0.0026(7) -0.0073(10)
F2 0.0209(9) 0.0440(17) 0.0360(13) 0.0042(11) 0.0090(8) 0.0119(9)
F3 0.0375(19) 0.0241(9) 0.0632(17) 0.0045(9) -0.0010(11) -0.0088(10)
O3 0.035(3) 0.0285(16) 0.032(2) 0.0097(14) -0.0053(14) -0.0040(17)
O4 0.0266(11) 0.0343(10) 0.0071(15) 0.0012(11) 0.0017(12) 0.0082(8)
O5 0.0259(9) 0.075(4) 0.0277(11) -0.013(2) 0.0151(8) -0.002(2)
C14 0.0069(13) 0.0196(12) 0.0196(10) -0.0039(8) 0.0001(10) -0.0077(9)
S3A 0.0221(9) 0.0204(12) 0.0151(9) 0.0032(9) 0.0054(7) 0.0008(9)
F1A 0.0193(10) 0.0286(11) 0.0250(11) 0.0021(10) 0.0066(9) -0.0035(10)
F2A 0.0193(10) 0.0286(11) 0.0250(11) 0.0021(10) 0.0066(9) -0.0035(10)
F3A 0.0193(10) 0.0286(11) 0.0250(11) 0.0021(10) 0.0066(9) -0.0035(10)
O3A 0.0221(9) 0.0204(12) 0.0152(9) 0.0032(9) 0.0054(7) 0.0008(9)
O4A 0.0221(9) 0.0204(12) 0.0152(9) 0.0032(9) 0.0054(7) 0.0008(9)
O5A 0.0221(9) 0.0204(12) 0.0151(9) 0.0032(9) 0.0054(7) 0.0008(9)
C14A 0.0193(10) 0.0286(11) 0.0250(11) 0.0021(10) 0.0066(9) -0.0035(10)

loop_
_atom_type_symbol
_atom_type_description
_atom_type_scat_dispersion_real
_atom_type_scat_dispersion_imag
_atom_type_scat_source
C C 0.0181 0.0091 'International Tables Vol C Tables 4.2.6.8 and 6.1.1.4'
H H 0.0000 0.0000 'International Tables Vol C Tables 4.2.6.8 and 6.1.1.4'
N N 0.0311 0.0180 'International Tables Vol C Tables 4.2.6.8 and 6.1.1.4'
O O 0.0492 0.0322 'International Tables Vol C Tables 4.2.6.8 and 6.1.1.4'
F F 0.0727 0.0534 'International Tables Vol C Tables 4.2.6.8 and 6.1.1.4'
P P 0.2955 0.4335 'International Tables Vol C Tables 4.2.6.8 and 6.1.1.4'
S S 0.3331 0.5567 'International Tables Vol C Tables 4.2.6.8 and 6.1.1.4'
Mn Mn -0.5299 2.8052 'International Tables Vol C Tables 4.2.6.8 and 6.1.1.4'

loop_
_geom_angle_atom_site_label_1
_geom_angle_atom_site_label_2
_geom_angle_atom_site_label_3
_geom_angle
_geom_angle_site_symmetry_1
_geom_angle_site_symmetry_3
_geom_angle_publ_flag
C9 Mn1 C10 90.7(17) . . ?
C9 Mn1 C8 86.80(6) . . ?
C10 Mn1 C8 93.3(12) . . ?
C9 Mn1 N1 94.10(9) . . ?
C8 Mn1 N1 94.29(8) . . ?
C9 Mn1 N22 176.27(5) . . ?
C10 Mn1 N22 85.9(17) . . ?
C8 Mn1 N22 95.07(5) . . ?
N1 Mn1 N22 82.55(9) . . ?
C9 Mn1 N12 90.06(5) . . ?
C10 Mn1 N12 87.1(12) . . ?
C8 Mn1 N12 176.84(5) . . ?
N1 Mn1 N12 86.29(7) . . ?
N22 Mn1 N12 88.08(4) . . ?
C9 Mn1 P1 93.20(4) . . ?
C10 Mn1 P1 174.3(16) . . ?
C8 Mn1 P1 91.07(4) . . ?
N1 Mn1 P1 171.16(8) . . ?
N22 Mn1 P1 89.99(3) . . ?
N12 Mn1 P1 88.74(3) . . ?
C41 P1 C31 105.75(6) . . ?
C41 P1 C1 102.37(6) . . ?
C31 P1 C1 99.47(5) . . ?
C41 P1 Mn1 111.97(4) . . ?
C31 P1 Mn1 117.29(4) . . ?
C1 P1 Mn1 118.07(4) . . ?
C11 N11 N12 111.56(10) . . ?
C11 N11 C7 124.83(11) . . ?
N12 N11 C7 121.98(10) . . ?
C13 N12 N11 104.89(10) . . ?
C13 N12 Mn1 129.65(9) . . ?
N11 N12 Mn1 124.87(8) . . ?
C21 N21 N22 111.12(10) . . ?
C21 N21 C7 125.38(11) . . ?
N22 N21 C7 123.32(10) . . ?
C23 N22 N21 105.56(10) . . ?
C23 N22 Mn1 128.84(9) . . ?
N21 N22 Mn1 125.21(8) . . ?
O10 C10 Mn1 176(4) . . ?
C15 N1 Mn1 168.6(3) . . ?
N1 C15 C16 179.6(3) . . ?
C15 C16 H16A 109.5 . . ?
C15 C16 H16B 109.5 . . ?
H16A C16 H16B 109.5 . . ?
C15 C16 H16C 109.5 . . ?
H16A C16 H16C 109.5 . . ?
H16B C16 H16C 109.5 . . ?
O1 C9 Mn1 178.09(12) . . ?
O2 C8 Mn1 175.25(12) . . ?
N11 C11 C12 107.02(11) . . ?
N11 C11 H11 126.5 . . ?
C12 C11 H11 126.5 . . ?
C11 C12 C13 105.08(11) . . ?
C11 C12 H12 127.5 . . ?
C13 C12 H12 127.5 . . ?
N12 C13 C12 111.42(12) . . ?
N12 C13 H13 124.3 . . ?
C12 C13 H13 124.3 . . ?
N21 C21 C22 107.05(11) . . ?
N21 C21 H21 126.5 . . ?
C22 C21 H21 126.5 . . ?
C21 C22 C23 105.52(11) . . ?
C21 C22 H22 127.2 . . ?
C23 C22 H22 127.2 . . ?
N22 C23 C22 110.72(12) . . ?
N22 C23 H23 124.6 . . ?
C22 C23 H23 124.6 . . ?
C6 C1 C2 118.02(11) . . ?
C6 C1 P1 115.73(9) . . ?
C2 C1 P1 126.23(9) . . ?
C3 C2 C1 119.31(12) . . ?
C3 C2 C7 113.70(11) . . ?
C1 C2 C7 126.98(11) . . ?
C4 C3 C2 121.60(13) . . ?
C4 C3 H3 119.2 . . ?
C2 C3 H3 119.2 . . ?
C3 C4 C5 119.45(12) . . ?
C3 C4 H4 120.3 . . ?
C5 C4 H4 120.3 . . ?
C4 C5 C6 119.46(12) . . ?
C4 C5 H5 120.3 . . ?
C6 C5 H5 120.3 . . ?
C5 C6 C1 122.15(12) . . ?
C5 C6 H6 118.9 . . ?
C1 C6 H6 118.9 . . ?
N11 C7 N21 111.43(10) . . ?
N11 C7 C2 113.31(10) . . ?
N21 C7 C2 114.87(10) . . ?
N11 C7 H7 105.4 . . ?
N21 C7 H7 105.4 . . ?
C2 C7 H7 105.4 . . ?
C46 C41 C42 118.62(12) . . ?
C46 C41 P1 121.07(10) . . ?
C42 C41 P1 119.65(9) . . ?
C43 C42 C41 120.31(12) . . ?
C43 C42 H42 119.8 . . ?
C41 C42 H42 119.8 . . ?
C42 C43 C44 121.19(13) . . ?
C42 C43 H43 119.4 . . ?
C44 C43 H43 119.4 . . ?
C45 C44 C43 118.39(12) . . ?
C45 C44 C47 121.00(13) . . ?
C43 C44 C47 120.60(14) . . ?
C46 C45 C44 120.90(12) . . ?
C46 C45 H45 119.6 . . ?
C44 C45 H45 119.6 . . ?
C45 C46 C41 120.56(12) . . ?
C45 C46 H46 119.7 . . ?
C41 C46 H46 119.7 . . ?
C44 C47 H47A 109.5 . . ?
C44 C47 H47B 109.5 . . ?
H47A C47 H47B 109.5 . . ?
C44 C47 H47C 109.5 . . ?
H47A C47 H47C 109.5 . . ?
H47B C47 H47C 109.5 . . ?
C32 C31 C36 118.33(11) . . ?
C32 C31 P1 124.73(10) . . ?
C36 C31 P1 116.87(9) . . ?
C35 C36 C31 121.07(12) . . ?
C35 C36 H36 119.5 . . ?
C31 C36 H36 119.5 . . ?
C36 C35 C34 120.75(12) . . ?
C36 C35 H35 119.6 . . ?
C34 C35 H35 119.6 . . ?
C33 C34 C35 118.32(12) . . ?
C33 C34 C37 121.79(13) . . ?
C35 C34 C37 119.89(13) . . ?
C34 C33 C32 121.24(12) . . ?
C34 C33 H33 119.4 . . ?
C32 C33 H33 119.4 . . ?
C33 C32 C31 120.29(12) . . ?
C33 C32 H32 119.9 . . ?
C31 C32 H32 119.9 . . ?
C34 C37 H37A 109.5 . . ?
C34 C37 H37B 109.5 . . ?
H37A C37 H37B 109.5 . . ?
C34 C37 H37C 109.5 . . ?
H37A C37 H37C 109.5 . . ?
H37B C37 H37C 109.5 . . ?
O5 S3 O4 117.3(5) . . ?
O5 S3 O3 113.9(4) . . ?
O4 S3 O3 111.1(5) . . ?
O5 S3 C14 106.9(5) . . ?
O4 S3 C14 106.0(3) . . ?
O3 S3 C14 99.6(3) . . ?
F3 C14 F1 109.9(5) . . ?
F3 C14 F2 114.7(5) . . ?
F1 C14 F2 108.1(4) . . ?
F3 C14 S3 106.1(4) . . ?
F1 C14 S3 108.8(4) . . ?
F2 C14 S3 109.0(3) . . ?
O3A S3A O4A 127.6(13) . . ?
O3A S3A O5A 114.8(11) . . ?
O4A S3A O5A 106.7(12) . . ?
O3A S3A C14A 108.6(11) . . ?
O4A S3A C14A 98.3(10) . . ?
O5A S3A C14A 94.3(10) . . ?
F2A C14A F1A 100.8(10) . . ?
F2A C14A F3A 85.8(11) . . ?
F1A C14A F3A 96.7(11) . . ?
F2A C14A S3A 119.5(10) . . ?
F1A C14A S3A 117.9(10) . . ?
F3A C14A S3A 128.9(12) . . ?

loop_
_geom_bond_atom_site_label_1
_geom_bond_atom_site_label_2
_geom_bond_distance
_geom_bond_site_symmetry_2
_geom_bond_publ_flag
Mn1 C9 1.7806(14) . ?
Mn1 C10 1.7810(17) . ?
Mn1 C8 1.8005(14) . ?
Mn1 N1 2.0107(15) . ?
Mn1 N22 2.0359(11) . ?
Mn1 N12 2.0550(11) . ?
Mn1 P1 2.2784(3) . ?
P1 C41 1.8161(13) . ?
P1 C31 1.8268(13) . ?
P1 C1 1.8519(12) . ?
O1 C9 1.1535(17) . ?
O2 C8 1.1501(17) . ?
N11 C11 1.3545(16) . ?
N11 N12 1.3560(14) . ?
N11 C7 1.4495(16) . ?
N12 C13 1.3304(16) . ?
N21 C21 1.3528(16) . ?
N21 N22 1.3554(14) . ?
N21 C7 1.4566(16) . ?
N22 C23 1.3352(16) . ?
C10 O10 1.154(2) . ?
N1 C15 1.137(2) . ?
C15 C16 1.450(3) . ?
C16 H16A 0.9800 . ?
C16 H16B 0.9800 . ?
C16 H16C 0.9800 . ?
C11 C12 1.3688(19) . ?
C11 H11 0.9500 . ?
C12 C13 1.3978(18) . ?
C12 H12 0.9500 . ?
C13 H13 0.9500 . ?
C21 C22 1.3728(19) . ?
C21 H21 0.9500 . ?
C22 C23 1.3925(19) . ?
C22 H22 0.9500 . ?
C23 H23 0.9500 . ?
C1 C6 1.4002(17) . ?
C1 C2 1.4047(17) . ?
C2 C3 1.4009(17) . ?
C2 C7 1.5193(17) . ?
C3 C4 1.3842(19) . ?
C3 H3 0.9500 . ?
C4 C5 1.385(2) . ?
C4 H4 0.9500 . ?
C5 C6 1.3881(18) . ?
C5 H5 0.9500 . ?
C6 H6 0.9500 . ?
C7 H7 1.0000 . ?
C41 C46 1.3945(17) . ?
C41 C42 1.3974(17) . ?
C42 C43 1.3866(19) . ?
C42 H42 0.9500 . ?
C43 C44 1.391(2) . ?
C43 H43 0.9500 . ?
C44 C45 1.390(2) . ?
C44 C47 1.5055(19) . ?
C45 C46 1.3899(18) . ?
C45 H45 0.9500 . ?
C46 H46 0.9500 . ?
C47 H47A 0.9800 . ?
C47 H47B 0.9800 . ?
C47 H47C 0.9800 . ?
C31 C32 1.3955(17) . ?
C31 C36 1.3966(18) . ?
C36 C35 1.3835(19) . ?
C36 H36 0.9500 . ?
C35 C34 1.3930(19) . ?
C35 H35 0.9500 . ?
C34 C33 1.3907(19) . ?
C34 C37 1.5058(18) . ?
C33 C32 1.3912(18) . ?
C33 H33 0.9500 . ?
C32 H32 0.9500 . ?
C37 H37A 0.9800 . ?
C37 H37B 0.9800 . ?
C37 H37C 0.9800 . ?
S3 O5 1.403(9) . ?
S3 O4 1.461(5) . ?
S3 O3 1.507(9) . ?
S3 C14 1.872(4) . ?
F1 C14 1.305(7) . ?
F2 C14 1.327(5) . ?
F3 C14 1.294(7) . ?
S3A O3A 1.26(2) . ?
S3A O4A 1.369(16) . ?
S3A O5A 1.55(2) . ?
S3A C14A 1.652(14) . ?
F1A C14A 1.45(2) . ?
F2A C14A 1.405(15) . ?
F3A C14A 1.48(2) . ?

loop_
_geom_hbond_atom_site_label_D
_geom_hbond_atom_site_label_H
_geom_hbond_atom_site_label_A
_geom_hbond_distance_DH
_geom_hbond_distance_HA
_geom_hbond_distance_DA
_geom_hbond_angle_DHA
_geom_hbond_site_symmetry_A
_geom_hbond_publ_flag
C16^b H16A^b S3A^b 0.98 2.92 3.677(9) 135.2 . yes
C16^b H16A^b O3A^b 0.98 2.27 3.172(19) 151.9 . yes
C16^b H16C^b O4A^b 0.98 2.40 3.306(19) 153.8 2_645 yes
C11 H11 O5^a 0.95 2.38 3.224(9) 147.8 4_565 yes
C11 H11 O5A^b 0.95 2.37 3.23(2) 149.8 4_565 yes
C21 H21 O3^a 0.95 2.36 3.151(7) 141.0 4_565 yes
C21 H21 O3A^b 0.95 2.42 3.166(19) 135.4 4_565 yes
C23 H23 O5A^b 0.95 2.63 3.54(2) 159.4 . yes
C7 H7 O3^a 1.00 2.49 3.411(8) 153.6 4_565 yes
C7 H7 S3A^b 1.00 2.94 3.919(10) 166.7 4_565 yes
C7 H7 O3A^b 1.00 2.27 3.219(16) 157.7 4_565 yes
C36 H36 N22 0.95 2.62 3.4446(17) 145.2 . yes

loop_
_geom_torsion_atom_site_label_1
_geom_torsion_atom_site_label_2
_geom_torsion_atom_site_label_3
_geom_torsion_atom_site_label_4
_geom_torsion
_geom_torsion_site_symmetry_1
_geom_torsion_site_symmetry_2
_geom_torsion_site_symmetry_3
_geom_torsion_site_symmetry_4
_geom_torsion_publ_flag
C11 N11 N12 C13 1.73(14) . . . . ?
C7 N11 N12 C13 167.85(11) . . . . ?
C11 N11 N12 Mn1 173.64(8) . . . . ?
C7 N11 N12 Mn1 -20.24(15) . . . . ?
C21 N21 N22 C23 -1.26(14) . . . . ?
C7 N21 N22 C23 -176.69(11) . . . . ?
C21 N21 N22 Mn1 -174.65(9) . . . . ?
C7 N21 N22 Mn1 9.91(16) . . . . ?
N12 N11 C11 C12 -1.50(14) . . . . ?
C7 N11 C11 C12 -167.14(11) . . . . ?
N11 C11 C12 C13 0.63(15) . . . . ?
N11 N12 C13 C12 -1.30(14) . . . . ?
Mn1 N12 C13 C12 -172.68(9) . . . . ?
C11 C12 C13 N12 0.43(15) . . . . ?
N22 N21 C21 C22 0.47(15) . . . . ?
C7 N21 C21 C22 175.79(12) . . . . ?
N21 C21 C22 C23 0.49(15) . . . . ?
N21 N22 C23 C22 1.57(14) . . . . ?
Mn1 N22 C23 C22 174.63(9) . . . . ?
C21 C22 C23 N22 -1.31(15) . . . . ?
C41 P1 C1 C6 54.26(11) . . . . ?
C31 P1 C1 C6 -54.30(10) . . . . ?
Mn1 P1 C1 C6 177.70(8) . . . . ?
C41 P1 C1 C2 -127.57(11) . . . . ?
C31 P1 C1 C2 123.88(11) . . . . ?
Mn1 P1 C1 C2 -4.13(13) . . . . ?
C6 C1 C2 C3 -1.56(18) . . . . ?
P1 C1 C2 C3 -179.70(10) . . . . ?
C6 C1 C2 C7 179.51(12) . . . . ?
P1 C1 C2 C7 1.37(19) . . . . ?
C1 C2 C3 C4 1.1(2) . . . . ?
C7 C2 C3 C4 -179.79(12) . . . . ?
C2 C3 C4 C5 0.0(2) . . . . ?
C3 C4 C5 C6 -0.7(2) . . . . ?
C4 C5 C6 C1 0.2(2) . . . . ?
C2 C1 C6 C5 0.91(19) . . . . ?
P1 C1 C6 C5 179.24(10) . . . . ?
C11 N11 C7 N21 -139.83(12) . . . . ?
N12 N11 C7 N21 55.94(15) . . . . ?
C11 N11 C7 C2 88.79(14) . . . . ?
N12 N11 C7 C2 -75.44(14) . . . . ?
C21 N21 C7 N11 134.65(12) . . . . ?
N22 N21 C7 N11 -50.58(15) . . . . ?
C21 N21 C7 C2 -94.78(14) . . . . ?
N22 N21 C7 C2 80.00(14) . . . . ?
C3 C2 C7 N11 -112.77(12) . . . . ?
C1 C2 C7 N11 66.21(16) . . . . ?
C3 C2 C7 N21 117.57(12) . . . . ?
C1 C2 C7 N21 -63.45(16) . . . . ?
C31 P1 C41 C46 137.79(10) . . . . ?
C1 P1 C41 C46 34.08(11) . . . . ?
Mn1 P1 C41 C46 -93.36(10) . . . . ?
C31 P1 C41 C42 -51.65(11) . . . . ?
C1 P1 C41 C42 -155.36(10) . . . . ?
Mn1 P1 C41 C42 77.20(11) . . . . ?
C46 C41 C42 C43 -1.67(19) . . . . ?
P1 C41 C42 C43 -172.46(10) . . . . ?
C41 C42 C43 C44 2.1(2) . . . . ?
C42 C43 C44 C45 -1.4(2) . . . . ?
C42 C43 C44 C47 177.68(13) . . . . ?
C43 C44 C45 C46 0.2(2) . . . . ?
C47 C44 C45 C46 -178.85(13) . . . . ?
C44 C45 C46 C41 0.2(2) . . . . ?
C42 C41 C46 C45 0.50(19) . . . . ?
P1 C41 C46 C45 171.16(10) . . . . ?
C41 P1 C31 C32 -11.07(12) . . . . ?
C1 P1 C31 C32 94.76(11) . . . . ?
Mn1 P1 C31 C32 -136.72(10) . . . . ?
C41 P1 C31 C36 171.95(10) . . . . ?
C1 P1 C31 C36 -82.23(10) . . . . ?
Mn1 P1 C31 C36 46.30(11) . . . . ?
C32 C31 C36 C35 -0.22(19) . . . . ?
P1 C31 C36 C35 176.96(10) . . . . ?
C31 C36 C35 C34 0.4(2) . . . . ?
C36 C35 C34 C33 -0.02(19) . . . . ?
C36 C35 C34 C37 179.55(12) . . . . ?
C35 C34 C33 C32 -0.64(19) . . . . ?
C37 C34 C33 C32 179.80(12) . . . . ?
C34 C33 C32 C31 0.87(19) . . . . ?
C36 C31 C32 C33 -0.43(18) . . . . ?
P1 C31 C32 C33 -177.37(10) . . . . ?
O5 S3 C14 F3 -62.5(5) . . . . ?
O4 S3 C14 F3 63.4(5) . . . . ?
O3 S3 C14 F3 178.8(5) . . . . ?
O5 S3 C14 F1 55.8(6) . . . . ?
O4 S3 C14 F1 -178.4(5) . . . . ?
O3 S3 C14 F1 -63.0(6) . . . . ?
O5 S3 C14 F2 173.5(5) . . . . ?
O4 S3 C14 F2 -60.6(4) . . . . ?
O3 S3 C14 F2 54.7(6) . . . . ?
O3A S3A C14A F2A 77.6(13) . . . . ?
O4A S3A C14A F2A -56.9(13) . . . . ?
O5A S3A C14A F2A -164.4(11) . . . . ?
O3A S3A C14A F1A -45.4(15) . . . . ?
O4A S3A C14A F1A -179.8(13) . . . . ?
O5A S3A C14A F1A 72.6(13) . . . . ?
O3A S3A C14A F3A -172.1(12) . . . . ?
O4A S3A C14A F3A 53.5(16) . . . . ?
O5A S3A C14A F3A -54.1(14) . . . . ?
